data_4021827
loop_
_publ_author_name
'Yasushi Morita'
'Eigo Miyazaki'
'Yoshikazu Umemoto'
'Kozo Fukui'
'Kazuhiro Nakasuji'

_publ_contact_author_address
;
Department of Chemistry
Graduate School of Science
Osaka University
Toyonaka, Osaka, 560-0043
Japan
;
_publ_contact_author_email morita@chem.sci.osaka-u.ac.jp
_publ_contact_author_fax 81-6-6850-5395
_publ_contact_author_name 'Yasushi Morita'
_publ_contact_author_phone 81-6-6850-5393
_publ_section_title
;
 Two-Dimensional Networks of Ethylenedithiotetrathiafulvalene
 Derivatives with the Hydrogen-Bonded Functionality of Uracil,
 and Channel Structure of Its Tetracyanoquinodimethane Complex
;
_journal_name_full 'Journal of Organic Chemistry'
_journal_page_first 5631
_journal_page_last 5637
_journal_paper_doi 10.1021/jo060748l
_journal_volume 71
_journal_year 2006
_chemical_formula_moiety 'C16 H16 N2 O2 S6 '
_chemical_formula_sum 'C16 H16 N2 O2 S6'
_chemical_formula_weight 460.67
_chemical_melting_point 513
_chemical_name_common EDT-TnbU
_chemical_name_systematic
; 
2-{4-(N1'-n-Butyluracil-5'-yl)-1,3-dithiole-2-ylidene}-5,6-dihydro-
1,3-dithiole[4,5-b][1,4]dithiin
;
_space_group_IT_number 2
_symmetry_cell_setting triclinic
_symmetry_Int_Tables_number 2
_symmetry_space_group_name_Hall '-P 1'
_symmetry_space_group_name_H-M 'P -1'
_audit_creation_date 'Tue Nov 18 21:55:03 2003'
_audit_creation_method 'by teXsan'
_cell_angle_alpha 100.03(1)
_cell_angle_beta 92.439(8)
_cell_angle_gamma 97.54(1)
_cell_formula_units_Z 2
_cell_length_a 7.995(8)
_cell_length_b 9.958(10)
_cell_length_c 12.60(1)
_cell_measurement_reflns_used 2664
_cell_measurement_temperature 200.2
_cell_measurement_theta_max 27.5
_cell_measurement_theta_min 3.1
_cell_volume 977(1)
_computing_cell_refinement CRYSTALCLEAR
_computing_data_collection CRYSTALCLEAR
_computing_data_reduction 'teXsan Ver. 1.11'
_computing_publication_material 'teXsan Ver. 1.11'
_computing_structure_refinement 'teXsan Ver. 1.10'
_computing_structure_solution SIR92
_diffrn_detector_area_resol_mean 14.63
_diffrn_measured_fraction_theta_full 0.9794
_diffrn_measured_fraction_theta_max 0.9794
_diffrn_measurement_device_type 'Rigaku/MSC Mercury CCD'
_diffrn_measurement_method \w
_diffrn_radiation_type 'Mo K\a'
_diffrn_radiation_wavelength 0.7107
_diffrn_reflns_av_R_equivalents 0.020
_diffrn_reflns_limit_h_max 10
_diffrn_reflns_limit_h_min -10
_diffrn_reflns_limit_k_max 12
_diffrn_reflns_limit_k_min -12
_diffrn_reflns_limit_l_max 16
_diffrn_reflns_limit_l_min -16
_diffrn_reflns_number 9782
_diffrn_reflns_theta_full 27.48
_diffrn_reflns_theta_max 27.48
_exptl_absorpt_coefficient_mu 0.714
_exptl_absorpt_correction_T_max 0.931
_exptl_absorpt_correction_T_min 0.931
_exptl_absorpt_correction_type none
_exptl_crystal_colour Orange
_exptl_crystal_density_diffrn 1.565
_exptl_crystal_density_method 'not measured'
_exptl_crystal_description Platelet
_exptl_crystal_size_max 0.800
_exptl_crystal_size_mid 0.350
_exptl_crystal_size_min 0.100
_refine_diff_density_max 0.81
_refine_diff_density_min -0.37
_refine_ls_extinction_method none
_refine_ls_goodness_of_fit_ref 2.419
_refine_ls_hydrogen_treatment noref
_refine_ls_number_parameters 235
_refine_ls_number_reflns 3402
_refine_ls_R_factor_gt 0.0414
_refine_ls_shift/su_max 0.0021
_refine_ls_structure_factor_coef Fsqd
_refine_ls_weighting_details 'w = 1/[\s^2^(Fo^2^) + (0.03000(Max(Fo^2^,0) + 2Fc^2^)/3)^2^]'
_refine_ls_weighting_scheme calc
_refine_ls_wR_factor_ref 0.1182
_reflns_number_gt 3402
_reflns_number_total 4369
_reflns_threshold_expression F^2^>4.0\s(F^2^)
_cod_data_source_file jo060748lsi20060410_124547_1.cif
_cod_original_formula_sum 'C16 H16 N2 O2 S6 '
_cod_database_code 4021827

loop_
_symmetry_equiv_pos_as_xyz
x,y,z
-x,-y,-z

loop_
_atom_site_label
_atom_site_type_symbol
_atom_site_fract_x
_atom_site_fract_y
_atom_site_fract_z
_atom_site_U_iso_or_equiv
_atom_site_adp_type
_atom_site_occupancy
_atom_site_calc_flag
S(1) S 1.00091(10) 0.27621(7) 1.09706(6) 0.0296(2) Uani 1.00 d
S(2) S 0.76767(10) 0.01629(7) 1.03382(6) 0.0297(2) Uani 1.00 d
S(3) S 0.89678(10) 0.36898(7) 0.87418(6) 0.0292(2) Uani 1.00 d
S(4) S 0.68605(10) 0.10071(7) 0.79820(6) 0.0322(2) Uani 1.00 d
S(5) S 0.8886(1) 0.45769(8) 0.66186(7) 0.0405(2) Uani 1.00 d
S(6) S 0.6515(1) 0.13108(9) 0.57112(7) 0.0463(2) Uani 1.00 d
O(1) O 0.7202(3) -0.3435(2) 1.4192(2) 0.0395(6) Uani 1.00 d
O(2) O 1.0010(3) 0.0715(2) 1.3866(2) 0.0354(6) Uani 1.00 d
N(1) N 0.6952(3) -0.2767(2) 1.2544(2) 0.0327(7) Uani 1.00 d
N(2) N 0.8597(3) -0.1368(2) 1.3979(2) 0.0286(6) Uani 1.00 d
C(1) C 0.8598(3) 0.1701(3) 0.9972(2) 0.0234(7) Uani 1.00 d
C(2) C 0.9857(4) 0.1631(3) 1.1873(2) 0.0276(7) Uani 1.00 d
C(3) C 0.8799(3) 0.0447(3) 1.1620(2) 0.0232(7) Uani 1.00 d
C(4) C 0.8216(3) 0.2054(2) 0.9019(2) 0.0237(7) Uani 1.00 d
C(5) C 0.8344(3) 0.3264(3) 0.7350(2) 0.0254(7) Uani 1.00 d
C(6) C 0.7397(4) 0.2036(3) 0.7010(2) 0.0267(7) Uani 1.00 d
C(7) C 0.8264(6) 0.3725(4) 0.5264(3) 0.070(1) Uani 1.00 d
C(8) C 0.6676(6) 0.2807(5) 0.5076(3) 0.066(1) Uani 1.00 d
C(9) C 0.7563(4) -0.2601(3) 1.3616(2) 0.0302(7) Uani 1.00 d
C(10) C 0.9092(3) -0.0330(3) 1.3414(2) 0.0265(7) Uani 1.00 d
C(11) C 0.8437(3) -0.0596(3) 1.2291(2) 0.0246(7) Uani 1.00 d
C(12) C 0.7397(4) -0.1800(3) 1.1920(2) 0.0304(7) Uani 1.00 d
C(13) C 0.5694(4) -0.4004(3) 1.2088(3) 0.0356(8) Uani 1.00 d
C(14) C 0.6506(4) -0.5149(3) 1.1475(3) 0.0403(9) Uani 1.00 d
C(15) C 0.5183(4) -0.6446(3) 1.1126(3) 0.0421(9) Uani 1.00 d
C(16) C 0.4815(5) -0.7210(3) 1.2019(4) 0.059(1) Uani 1.00 d
H(1) H 1.0484 0.1943 1.2542 0.0338 Uiso 1.00 calc
H(2) H 0.8249 0.4373 0.4803 0.0782 Uiso 1.00 calc
H(3) H 0.9132 0.3141 0.5019 0.0782 Uiso 1.00 calc
H(4) H 0.6417 0.2483 0.4316 0.0771 Uiso 1.00 calc
H(5) H 0.5801 0.3330 0.5341 0.0771 Uiso 1.00 calc
H(6) H 0.6969 -0.2025 1.1158 0.0338 Uiso 1.00 calc
H(7) H 0.9028 -0.1216 1.4650 0.0338 Uiso 1.00 calc
H(8) H 0.4867 -0.3684 1.1569 0.0338 Uiso 1.00 calc
H(9) H 0.5070 -0.4291 1.2698 0.0338 Uiso 1.00 calc
H(10) H 0.7413 -0.5346 1.1987 0.0338 Uiso 1.00 calc
H(11) H 0.7024 -0.4764 1.0873 0.0338 Uiso 1.00 calc
H(12) H 0.4003 -0.6140 1.0723 0.0338 Uiso 1.00 calc
H(13) H 0.5799 -0.7068 1.0505 0.0338 Uiso 1.00 calc
H(15) H 0.5955 -0.7307 1.2460 0.0338 Uiso 1.00 calc
H(16) H 0.4077 -0.8083 1.1961 0.0338 Uiso 1.00 calc
H(17) H 0.4539 -0.6742 1.2696 0.0338 Uiso 1.00 calc

loop_
_atom_site_aniso_label
_atom_site_aniso_U_11
_atom_site_aniso_U_22
_atom_site_aniso_U_33
_atom_site_aniso_U_12
_atom_site_aniso_U_13
_atom_site_aniso_U_23
S(1) 0.0409(4) 0.0197(3) 0.0266(4) -0.0042(3) -0.0074(3) 0.0080(3)
S(2) 0.0404(4) 0.0228(3) 0.0242(4) -0.0064(3) -0.0088(3) 0.0103(3)
S(3) 0.0406(4) 0.0206(3) 0.0251(4) -0.0040(3) -0.0063(3) 0.0090(3)
S(4) 0.0394(4) 0.0251(3) 0.0299(4) -0.0065(3) -0.0097(3) 0.0104(3)
S(5) 0.0537(5) 0.0385(4) 0.0317(4) -0.0025(4) 0.0028(4) 0.0198(3)
S(6) 0.0627(6) 0.0451(5) 0.0253(4) -0.0039(4) -0.0117(4) 0.0026(3)
O(1) 0.049(1) 0.035(1) 0.039(1) 0.0004(10) 0.003(1) 0.022(1)
O(2) 0.049(1) 0.032(1) 0.022(1) -0.0085(9) -0.0075(9) 0.0087(9)
N(1) 0.045(2) 0.024(1) 0.028(1) -0.005(1) -0.001(1) 0.009(1)
N(2) 0.036(1) 0.030(1) 0.021(1) 0.0010(10) -0.0020(10) 0.0104(10)
C(1) 0.030(1) 0.017(1) 0.023(1) 0.003(1) 0.000(1) 0.005(1)
C(2) 0.036(2) 0.024(1) 0.021(1) -0.001(1) -0.005(1) 0.008(1)
C(3) 0.029(1) 0.023(1) 0.020(1) 0.004(1) -0.001(1) 0.007(1)
C(4) 0.028(1) 0.019(1) 0.025(1) 0.001(1) -0.001(1) 0.008(1)
C(5) 0.028(1) 0.028(1) 0.022(1) 0.005(1) 0.000(1) 0.010(1)
C(6) 0.029(1) 0.030(1) 0.021(1) 0.003(1) -0.002(1) 0.006(1)
C(7) 0.101(4) 0.069(3) 0.041(2) -0.004(2) -0.009(2) 0.029(2)
C(8) 0.072(3) 0.091(3) 0.037(2) -0.005(2) -0.013(2) 0.033(2)
C(9) 0.032(2) 0.028(1) 0.032(2) 0.004(1) 0.002(1) 0.010(1)
C(10) 0.029(1) 0.029(1) 0.023(1) 0.003(1) 0.000(1) 0.010(1)
C(11) 0.029(1) 0.022(1) 0.023(1) 0.002(1) 0.001(1) 0.009(1)
C(12) 0.041(2) 0.027(1) 0.023(1) 0.000(1) 0.000(1) 0.007(1)
C(13) 0.033(2) 0.034(2) 0.041(2) 0.002(1) 0.005(1) 0.013(1)
C(14) 0.038(2) 0.039(2) 0.045(2) 0.002(1) 0.005(1) 0.011(1)
C(15) 0.045(2) 0.032(2) 0.045(2) -0.002(1) 0.000(2) 0.001(1)
C(16) 0.075(3) 0.034(2) 0.064(3) -0.012(2) -0.003(2) 0.013(2)

loop_
_atom_type_symbol
_atom_type_description
_atom_type_scat_dispersion_real
_atom_type_scat_dispersion_imag
_atom_type_scat_source
C C 0.003 0.002
;International Tables for Crystallography
(1992, Vol. C, Tables 4.2.6.8 and 6.1.1.1)
;
H H 0.000 0.000
;International Tables for Crystallography
(1992, Vol. C, Table 6.1.1.2)
;
N N 0.006 0.003
;International Tables for Crystallography
(1992, Vol. C, Tables 4.2.6.8 and 6.1.1.1)
;
O O 0.011 0.006
;International Tables for Crystallography
(1992, Vol. C, Tables 4.2.6.8 and 6.1.1.1)
;
S S 0.125 0.123
;International Tables for Crystallography
(1992, Vol. C, Tables 4.2.6.8 and 6.1.1.1)
;

loop_
_geom_angle_atom_site_label_1
_geom_angle_atom_site_label_2
_geom_angle_atom_site_label_3
_geom_angle
_geom_angle_publ_flag
C(1) S(1) C(2) 95.2(1) yes
C(1) S(2) C(3) 95.5(1) yes
C(4) S(3) C(5) 95.0(1) yes
C(4) S(4) C(6) 94.6(1) yes
C(5) S(5) C(7) 102.0(2) yes
C(6) S(6) C(8) 101.0(2) yes
C(9) N(1) C(12) 122.0(2) yes
C(9) N(1) C(13) 118.6(2) yes
C(12) N(1) C(13) 119.4(2) yes
C(9) N(2) C(10) 128.3(2) yes
S(1) C(1) S(2) 114.4(1) yes
S(1) C(1) C(4) 122.8(2) yes
S(2) C(1) C(4) 122.7(2) yes
S(1) C(2) C(3) 119.3(2) yes
S(2) C(3) C(2) 115.4(2) yes
S(2) C(3) C(11) 117.3(2) yes
C(2) C(3) C(11) 127.3(2) yes
S(3) C(4) S(4) 114.0(1) yes
S(3) C(4) C(1) 121.5(2) yes
S(4) C(4) C(1) 124.4(2) yes
S(3) C(5) S(5) 114.9(2) yes
S(3) C(5) C(6) 116.4(2) yes
S(5) C(5) C(6) 128.3(2) yes
S(4) C(6) S(6) 113.5(2) yes
S(4) C(6) C(5) 117.7(2) yes
S(6) C(6) C(5) 128.7(2) yes
S(5) C(7) C(8) 117.8(3) yes
S(6) C(8) C(7) 116.8(3) yes
O(1) C(9) N(1) 123.8(3) yes
O(1) C(9) N(2) 122.6(3) yes
N(1) C(9) N(2) 113.6(2) yes
O(2) C(10) N(2) 120.0(3) yes
O(2) C(10) C(11) 125.2(2) yes
N(2) C(10) C(11) 114.8(2) yes
C(3) C(11) C(10) 120.2(2) yes
C(3) C(11) C(12) 121.8(3) yes
C(10) C(11) C(12) 117.9(2) yes
N(1) C(12) C(11) 123.4(3) yes
N(1) C(13) C(14) 112.3(3) yes
C(13) C(14) C(15) 110.0(3) yes
C(14) C(15) C(16) 112.6(3) yes

loop_
_geom_bond_atom_site_label_1
_geom_bond_atom_site_label_2
_geom_bond_distance
_geom_bond_publ_flag
S(1) C(1) 1.754(3) yes
S(1) C(2) 1.732(3) yes
S(2) C(1) 1.755(3) yes
S(2) C(3) 1.774(3) yes
S(3) C(4) 1.760(3) yes
S(3) C(5) 1.766(3) yes
S(4) C(4) 1.754(3) yes
S(4) C(6) 1.762(3) yes
S(5) C(5) 1.746(3) yes
S(5) C(7) 1.787(4) yes
S(6) C(6) 1.748(3) yes
S(6) C(8) 1.804(4) yes
O(1) C(9) 1.210(3) yes
O(2) C(10) 1.227(3) yes
N(1) C(9) 1.392(4) yes
N(1) C(12) 1.368(3) yes
N(1) C(13) 1.496(4) yes
N(2) C(9) 1.381(3) yes
N(2) C(10) 1.380(3) yes
C(1) C(4) 1.344(4) yes
C(2) C(3) 1.339(4) yes
C(3) C(11) 1.458(3) yes
C(5) C(6) 1.341(4) yes
C(7) C(8) 1.449(6) yes
C(10) C(11) 1.455(4) yes
C(11) C(12) 1.363(4) yes
C(13) C(14) 1.500(4) yes
C(14) C(15) 1.545(4) yes
C(15) C(16) 1.484(5) yes

loop_
_geom_contact_atom_site_label_1
_geom_contact_atom_site_label_2
_geom_contact_distance
_geom_contact_site_symmetry_2
_geom_contact_publ_flag
S(1) S(3) 3.4721(9) 2_767 yes
S(4) C(12) 3.596(4) 2_657 yes
S(5) O(1) 3.594(4) 2_757 yes
S(6) S(6) 3.498(2) 2_656 yes
O(1) C(8) 3.377(6) 2_657 yes
O(1) C(7) 3.523(5) 1_546 yes
O(2) N(2) 2.825(3) 2_758 yes
O(2) O(2) 3.409(4) 2_758 yes
O(2) C(10) 3.570(3) 2_758 yes
N(2) C(5) 3.580(4) 2_757 yes
N(2) C(6) 3.587(5) 2_757 yes
C(4) C(11) 3.543(4) 2_757 yes
C(5) C(13) 3.479(5) 2_657 yes
C(6) C(13) 3.460(4) 2_657 yes
C(6) C(10) 3.480(5) 2_757 yes

loop_
_geom_torsion_atom_site_label_1
_geom_torsion_atom_site_label_2
_geom_torsion_atom_site_label_3
_geom_torsion_atom_site_label_4
_geom_torsion
_geom_torsion_publ_flag
S(1) C(1) S(2) C(3) -2.5(2) yes
S(1) C(1) C(4) S(3) -5.7(4) yes
S(1) C(1) C(4) S(4) 178.1(2) yes
S(1) C(2) C(3) S(2) 1.1(3) yes
S(1) C(2) C(3) C(11) -176.8(2) yes
S(2) C(1) S(1) C(2) 3.0(2) yes
S(2) C(1) C(4) S(3) 172.3(1) yes
S(2) C(1) C(4) S(4) -3.9(4) yes
S(2) C(3) C(11) C(10) -169.8(2) yes
S(2) C(3) C(11) C(12) 5.7(4) yes
S(3) C(4) S(4) C(6) 14.5(2) yes
S(3) C(5) S(5) C(7) 174.3(2) yes
S(3) C(5) C(6) S(4) 0.9(3) yes
S(3) C(5) C(6) S(6) 177.9(2) yes
S(4) C(4) S(3) C(5) -14.2(2) yes
S(4) C(6) S(6) C(8) 161.0(2) yes
S(4) C(6) C(5) S(5) -172.6(2) yes
S(5) C(5) S(3) C(4) -177.6(2) yes
S(5) C(5) C(6) S(6) 4.4(4) yes
S(5) C(7) C(8) S(6) -63.2(5) yes
S(6) C(6) S(4) C(4) 173.1(2) yes
O(1) C(9) N(1) C(12) -179.8(3) yes
O(1) C(9) N(1) C(13) 3.9(4) yes
O(1) C(9) N(2) C(10) -179.4(3) yes
O(2) C(10) N(2) C(9) 179.2(3) yes
O(2) C(10) C(11) C(3) -2.7(5) yes
O(2) C(10) C(11) C(12) -178.5(3) yes
N(1) C(9) N(2) C(10) -1.0(4) yes
N(1) C(12) C(11) C(3) -176.2(3) yes
N(1) C(12) C(11) C(10) -0.5(4) yes
N(1) C(13) C(14) C(15) 174.1(3) yes
N(2) C(9) N(1) C(12) 1.8(4) yes
N(2) C(9) N(1) C(13) -174.5(2) yes
N(2) C(10) C(11) C(3) 177.0(2) yes
N(2) C(10) C(11) C(12) 1.3(4) yes
C(1) S(1) C(2) C(3) -2.5(3) yes
C(1) S(2) C(3) C(2) 0.9(2) yes
C(1) S(2) C(3) C(11) 179.0(2) yes
C(1) C(4) S(3) C(5) 169.3(2) yes
C(1) C(4) S(4) C(6) -169.1(3) yes
C(2) S(1) C(1) C(4) -178.9(3) yes
C(2) C(3) C(11) C(10) 8.0(4) yes
C(2) C(3) C(11) C(12) -176.4(3) yes
C(3) S(2) C(1) C(4) 179.3(2) yes
C(4) S(3) C(5) C(6) 8.0(2) yes
C(4) S(4) C(6) C(5) -9.4(3) yes
C(5) S(5) C(7) C(8) 41.5(4) yes
C(5) C(6) S(6) C(8) -16.1(3) yes
C(6) S(6) C(8) C(7) 44.8(4) yes
C(6) C(5) S(5) C(7) -12.1(3) yes
C(9) N(1) C(12) C(11) -1.2(5) yes
C(9) N(1) C(13) C(14) -97.0(3) yes
C(9) N(2) C(10) C(11) -0.6(4) yes
C(11) C(12) N(1) C(13) 175.1(3) yes
C(12) N(1) C(13) C(14) 86.5(3) yes
C(13) C(14) C(15) C(16) -78.5(4) yes
C(13) C(14) C(15) C(16) -78.5(4) yes

loop_
_cod_related_entry_id
_cod_related_entry_database
_cod_related_entry_code
1 ChemSpider 10018860
